data_4003402
loop_
_publ_author_name
'Oswald, Iain W. H.'
'Koegel, Alexandra A.'
'Neilson, James R.'

_publ_section_title
;
 General Synthesis Principles for Ruddlesden--Popper Hybrid Perovskite
 Halides from a Dynamic Equilibrium
;
_journal_issue 23
_journal_name_full 'Chemistry of Materials'
_journal_page_first 8606
_journal_paper_doi 10.1021/acs.chemmater.8b03817
_journal_volume 30
_journal_year 2018
_chemical_formula_sum 'C17 H54 I14 N5 Pb4'
_chemical_formula_weight 2934.01
_space_group_crystal_system monoclinic
_space_group_IT_number 9
_space_group_name_Hall 'C -2yc'
_space_group_name_H-M_alt 'C 1 c 1'
_atom_sites_solution_hydrogens geom
_audit_creation_method SHELXL-2017/1
_audit_update_record
;
2018-06-26 # Formatted by publCIF

;
_cell_angle_alpha 90
_cell_angle_beta 90.2640(10)
_cell_angle_gamma 90
_cell_formula_units_Z 2
_cell_length_a 38.8253(14)
_cell_length_b 8.9127(3)
_cell_length_c 8.8276(3)
_cell_measurement_reflns_used 9929
_cell_measurement_temperature 300(2)
_cell_measurement_theta_max 30.45
_cell_measurement_theta_min 2.34
_cell_volume 3054.65(18)
_computing_cell_refinement 'Bruker SAINT'
_computing_data_collection 'APEX3 (Bruker-AXS, 2015)'
_computing_data_reduction 'Bruker SAINT'
_computing_molecular_graphics 'VESTA (Momma and Izumi, 2017)'
_computing_publication_material 'publCIF (Westrip, 2010)'
_computing_structure_refinement 'SHELXL-2017/1 (Sheldrick, 2017)'
_computing_structure_solution 'SHELXT 2014/5 (Sheldrick, 2014)'
_diffrn_ambient_temperature 300(2)
_diffrn_measured_fraction_theta_full 0.999
_diffrn_measured_fraction_theta_max 0.993
_diffrn_measurement_device_type 'Bruker D8 Quest ECO CMOS'
_diffrn_measurement_method '\f and \w scans'
_diffrn_radiation_monochromator 'HELIOS optics'
_diffrn_radiation_type MoK\a
_diffrn_radiation_wavelength 0.71073
_diffrn_reflns_av_R_equivalents 0.0474
_diffrn_reflns_av_unetI/netI 0.0584
_diffrn_reflns_Laue_measured_fraction_full 0.999
_diffrn_reflns_Laue_measured_fraction_max 0.993
_diffrn_reflns_limit_h_max 53
_diffrn_reflns_limit_h_min -55
_diffrn_reflns_limit_k_max 12
_diffrn_reflns_limit_k_min -12
_diffrn_reflns_limit_l_max 12
_diffrn_reflns_limit_l_min -12
_diffrn_reflns_number 29049
_diffrn_reflns_point_group_measured_fraction_full 0.999
_diffrn_reflns_point_group_measured_fraction_max 0.993
_diffrn_reflns_theta_full 25.242
_diffrn_reflns_theta_max 30.537
_diffrn_reflns_theta_min 2.345
_diffrn_source 'I\ms microfocus tube'
_exptl_absorpt_coefficient_mu 18.080
_exptl_absorpt_correction_T_max 0.7461
_exptl_absorpt_correction_T_min 0.2883
_exptl_absorpt_correction_type numerical
_exptl_absorpt_process_details 'SADABS (2014)'
_exptl_crystal_colour black
_exptl_crystal_density_diffrn 3.190
_exptl_crystal_description Plate
_exptl_crystal_F_000 2522
_exptl_crystal_size_max 0.202
_exptl_crystal_size_mid 0.200
_exptl_crystal_size_min 0.040
_refine_diff_density_max 1.550
_refine_diff_density_min -1.933
_refine_diff_density_rms 0.230
_refine_ls_abs_structure_details
;
 Refined as an inversion twin.
;
_refine_ls_abs_structure_Flack 0.470(18)
_refine_ls_extinction_method none
_refine_ls_goodness_of_fit_ref 1.062
_refine_ls_hydrogen_treatment constr
_refine_ls_matrix_type full
_refine_ls_number_parameters 126
_refine_ls_number_reflns 9089
_refine_ls_number_restraints 5
_refine_ls_restrained_S_all 1.062
_refine_ls_R_factor_all 0.0719
_refine_ls_R_factor_gt 0.0467
_refine_ls_shift/su_max 0.000
_refine_ls_shift/su_mean 0.000
_refine_ls_structure_factor_coef Fsqd
_refine_ls_weighting_details 'w=1/[\s^2^(Fo^2^)+(0.0711P)^2^+7.1254P] where P=(Fo^2^+2Fc^2^)/3'
_refine_ls_weighting_scheme calc
_refine_ls_wR_factor_gt 0.1257
_refine_ls_wR_factor_ref 0.1399
_reflns_Friedel_coverage 0.999
_reflns_Friedel_fraction_full 0.999
_reflns_Friedel_fraction_max 0.993
_reflns_number_gt 6479
_reflns_number_total 9089
_reflns_threshold_expression 'I > 2\s(I)'
_cod_data_source_file cm8b03817_si_003.cif
_cod_data_source_block shelx
_cod_original_cell_volume 3054.66(18)
_cod_original_sg_symbol_H-M 'C c'
_cod_database_code 4003402
_shelx_shelxl_version_number 2017/1
_shelx_space_group_comment
;
The symmetry employed for this shelxl refinement is uniquely defined
by the following loop, which should always be used as a source of
symmetry information in preference to the above space-group names.
They are only intended as comments.
;
_shelx_estimated_absorpt_t_min 0.121
_shelx_estimated_absorpt_t_max 0.532
_publcif_funding_html
;
;

loop_
_space_group_symop_operation_xyz
'x, y, z'
'x, -y, z+1/2'
'x+1/2, y+1/2, z'
'x+1/2, -y+1/2, z+1/2'

loop_
_atom_site_label
_atom_site_type_symbol
_atom_site_fract_x
_atom_site_fract_y
_atom_site_fract_z
_atom_site_U_iso_or_equiv
_atom_site_adp_type
_atom_site_occupancy
_atom_site_site_symmetry_order
_atom_site_calc_flag
_atom_site_refinement_flags_posn
_atom_site_refinement_flags_adp
_atom_site_refinement_flags_occupancy
Pb1 Pb 0.50142(2) 0.24827(13) 0.50595(7) 0.0398(3) Uani 1 1 d . . .
Pb2 Pb 0.66849(2) 0.24874(13) 0.50502(7) 0.0368(3) Uani 1 1 d . . .
I1 I 0.50658(10) 0.4574(3) 0.2127(4) 0.0646(8) Uani 1 1 d . . .
I2 I 0.50073(11) -0.0445(3) 0.3011(4) 0.0736(10) Uani 1 1 d . . .
I3 I 0.58448(14) 0.23752(13) 0.5011(6) 0.0650(3) Uani 1 1 d . . .
I4 I 0.42156(9) 0.2890(5) 0.5158(4) 0.0794(10) Uani 1 1 d . . .
I5 I 0.66361(11) 0.4569(3) 0.7990(4) 0.0627(9) Uani 1 1 d . . .
I6 I 0.66992(11) 0.0436(3) 0.2119(4) 0.0705(10) Uani 1 1 d . . .
I7 I 0.74827(7) 0.2849(4) 0.4897(3) 0.0644(8) Uani 1 1 d . . .
C1 C 0.5917(13) -0.258(4) 0.512(7) 0.066(7) Uiso 0.5 1 d D . P
H1A H 0.574726 -0.321219 0.464982 0.099 Uiso 0.5 1 calc R U P
H1B H 0.582241 -0.213597 0.601656 0.099 Uiso 0.5 1 calc R U P
H1C H 0.611614 -0.316000 0.537760 0.099 Uiso 0.5 1 calc R U P
N1 N 0.5983(9) -0.178(4) 0.441(4) 0.066(7) Uiso 0.5 1 d D . P
H1D H 0.580164 -0.152864 0.383709 0.099 Uiso 0.5 1 calc R U P
H1E H 0.615191 -0.210319 0.381449 0.099 Uiso 0.5 1 calc R U P
H1F H 0.605401 -0.097807 0.492371 0.099 Uiso 0.5 1 calc R U P
N2 N 0.7316(13) 0.318(5) 0.085(5) 0.134(7) Uiso 1 1 d D . .
H2A H 0.708996 0.329078 0.070871 0.200 Uiso 1 1 calc R U .
H2B H 0.735534 0.282819 0.177719 0.200 Uiso 1 1 calc R U .
H2C H 0.742007 0.405937 0.073717 0.200 Uiso 1 1 calc R U .
C2 C 0.7448(14) 0.213(6) -0.025(7) 0.134(7) Uiso 1 1 d D . .
H2D H 0.740751 0.249787 -0.127072 0.160 Uiso 1 1 calc R U .
H2E H 0.733728 0.116209 -0.014234 0.160 Uiso 1 1 calc R U .
C3 C 0.7870(12) 0.200(5) 0.011(5) 0.134(7) Uiso 1 1 d D . .
H3 H 0.791472 0.134921 0.098042 0.160 Uiso 1 1 calc R U .
C4 C 0.7997(10) 0.117(4) -0.153(5) 0.134(7) Uiso 1 1 d . . .
H4A H 0.787876 0.023414 -0.165582 0.200 Uiso 1 1 calc R U .
H4B H 0.794364 0.181828 -0.237156 0.200 Uiso 1 1 calc R U .
H4C H 0.824102 0.099639 -0.149687 0.200 Uiso 1 1 calc R U .
C5 C 0.8050(10) 0.337(4) 0.024(4) 0.134(7) Uiso 1 1 d . . .
H5A H 0.828875 0.317258 0.044351 0.200 Uiso 1 1 calc R U .
H5B H 0.802892 0.392467 -0.068922 0.200 Uiso 1 1 calc R U .
H5C H 0.795477 0.394877 0.105478 0.200 Uiso 1 1 calc R U .
N3 N 0.4399(6) 0.681(2) 0.443(2) 0.058(4) Uiso 1 1 d . . .
H3A H 0.461787 0.711236 0.440464 0.086 Uiso 1 1 calc R U .
H3B H 0.438756 0.590547 0.484694 0.086 Uiso 1 1 calc R U .
H3C H 0.431494 0.677833 0.349199 0.086 Uiso 1 1 calc R U .
C6 C 0.4194(8) 0.789(4) 0.535(4) 0.067(6) Uiso 1 1 d . . .
H6A H 0.429604 0.793952 0.635190 0.081 Uiso 1 1 calc R U .
H6B H 0.421801 0.887746 0.489592 0.081 Uiso 1 1 calc R U .
C7 C 0.3832(8) 0.759(3) 0.552(3) 0.080(7) Uiso 1 1 d . . .
H7 H 0.377577 0.681504 0.626496 0.096 Uiso 1 1 calc R U .
C8 C 0.3628(11) 0.749(4) 0.400(5) 0.119(12) Uiso 1 1 d . . .
H8A H 0.339008 0.728252 0.421153 0.178 Uiso 1 1 calc R U .
H8B H 0.364657 0.842022 0.346722 0.178 Uiso 1 1 calc R U .
H8C H 0.372096 0.669305 0.339255 0.178 Uiso 1 1 calc R U .
C9 C 0.3643(15) 0.913(7) 0.574(7) 0.22(3) Uiso 1 1 d . . .
H9A H 0.340013 0.896007 0.585588 0.326 Uiso 1 1 calc R U .
H9B H 0.373122 0.962085 0.662949 0.326 Uiso 1 1 calc R U .
H9C H 0.368098 0.975759 0.487182 0.326 Uiso 1 1 calc R U .

loop_
_atom_site_aniso_label
_atom_site_aniso_U_11
_atom_site_aniso_U_22
_atom_site_aniso_U_33
_atom_site_aniso_U_23
_atom_site_aniso_U_13
_atom_site_aniso_U_12
Pb1 0.0474(9) 0.0374(5) 0.0345(4) -0.0001(4) 0.0000(5) -0.0002(6)
Pb2 0.0511(9) 0.0288(4) 0.0304(4) -0.0003(3) 0.0001(4) 0.0007(5)
I1 0.080(2) 0.0585(19) 0.0554(16) 0.0247(12) 0.0029(14) 0.0043(17)
I2 0.095(3) 0.066(2) 0.0609(17) -0.0321(13) 0.0170(16) -0.0187(19)
I3 0.0405(6) 0.0795(7) 0.0748(8) -0.0005(18) -0.0014(5) -0.005(2)
I4 0.052(2) 0.0670(15) 0.119(2) 0.0071(16) -0.0028(16) -0.0029(15)
I5 0.088(3) 0.0509(18) 0.0494(15) -0.0275(11) 0.0054(13) -0.0073(16)
I6 0.106(3) 0.0522(19) 0.0536(15) -0.0309(11) 0.0134(16) -0.0181(17)
I7 0.0413(16) 0.0882(18) 0.0638(13) -0.0068(13) -0.0009(11) 0.0052(15)

loop_
_atom_type_symbol
_atom_type_description
_atom_type_scat_dispersion_real
_atom_type_scat_dispersion_imag
_atom_type_scat_source
C C 0.0033 0.0016 'International Tables Vol C Tables 4.2.6.8 and 6.1.1.4'
H H 0.0000 0.0000 'International Tables Vol C Tables 4.2.6.8 and 6.1.1.4'
I I -0.4742 1.8119 'International Tables Vol C Tables 4.2.6.8 and 6.1.1.4'
N N 0.0061 0.0033 'International Tables Vol C Tables 4.2.6.8 and 6.1.1.4'
Pb Pb -3.3944 10.1111 'International Tables Vol C Tables 4.2.6.8 and 6.1.1.4'

loop_
_geom_angle_atom_site_label_1
_geom_angle_atom_site_label_2
_geom_angle_atom_site_label_3
_geom_angle
_geom_angle_site_symmetry_1
_geom_angle_site_symmetry_3
I4 Pb1 I2 96.05(12) . .
I4 Pb1 I2 91.81(11) . 2
I2 Pb1 I2 89.84(4) . 2
I4 Pb1 I1 91.18(11) . .
I2 Pb1 I1 91.05(10) . .
I2 Pb1 I1 176.77(15) 2 .
I4 Pb1 I1 87.05(11) . 2_565
I2 Pb1 I1 176.89(15) . 2_565
I2 Pb1 I1 90.09(10) 2 2_565
I1 Pb1 I1 88.85(4) . 2_565
I4 Pb1 I3 174.96(9) . .
I2 Pb1 I3 88.50(11) . .
I2 Pb1 I3 90.34(12) 2 .
I1 Pb1 I3 86.58(11) . .
I1 Pb1 I3 88.39(10) 2_565 .
I7 Pb2 I6 90.18(10) . .
I7 Pb2 I6 95.43(11) . 2
I6 Pb2 I6 89.76(4) . 2
I7 Pb2 I5 92.16(10) . .
I6 Pb2 I5 177.59(15) . .
I6 Pb2 I5 90.59(10) 2 .
I7 Pb2 I5 86.95(11) . 2_564
I6 Pb2 I5 90.59(10) . 2_564
I6 Pb2 I5 177.59(15) 2 2_564
I5 Pb2 I5 88.97(4) . 2_564
I7 Pb2 I3 174.81(10) . .
I6 Pb2 I3 89.71(12) . .
I6 Pb2 I3 89.76(11) 2 .
I5 Pb2 I3 87.90(11) . .
I5 Pb2 I3 87.86(10) 2_564 .
Pb1 I1 Pb1 159.28(14) . 2_564
Pb1 I2 Pb1 159.57(13) . 2_554
Pb1 I3 Pb2 176.29(8) . .
Pb2 I5 Pb2 159.14(13) . 2_565
Pb2 I6 Pb2 160.17(13) . 2_554
N1 C1 H1A 109.5 . .
N1 C1 H1B 109.5 . .
H1A C1 H1B 109.5 . .
N1 C1 H1C 109.5 . .
H1A C1 H1C 109.5 . .
H1B C1 H1C 109.5 . .
C1 N1 H1D 109.5 . .
C1 N1 H1E 109.5 . .
H1D N1 H1E 109.5 . .
C1 N1 H1F 109.5 . .
H1D N1 H1F 109.5 . .
H1E N1 H1F 109.5 . .
C2 N2 H2A 109.5 . .
C2 N2 H2B 109.5 . .
H2A N2 H2B 109.5 . .
C2 N2 H2C 109.5 . .
H2A N2 H2C 109.5 . .
H2B N2 H2C 109.5 . .
N2 C2 C3 106(4) . .
N2 C2 H2D 110.6 . .
C3 C2 H2D 110.6 . .
N2 C2 H2E 110.6 . .
C3 C2 H2E 110.6 . .
H2D C2 H2E 108.7 . .
C5 C3 C2 116(4) . .
C5 C3 C4 107(3) . .
C2 C3 C4 99(3) . .
C5 C3 H3 111.2 . .
C2 C3 H3 111.2 . .
C4 C3 H3 111.2 . .
C3 C4 H4A 109.5 . .
C3 C4 H4B 109.5 . .
H4A C4 H4B 109.5 . .
C3 C4 H4C 109.5 . .
H4A C4 H4C 109.5 . .
H4B C4 H4C 109.5 . .
C3 C5 H5A 109.5 . .
C3 C5 H5B 109.5 . .
H5A C5 H5B 109.5 . .
C3 C5 H5C 109.5 . .
H5A C5 H5C 109.5 . .
H5B C5 H5C 109.5 . .
C6 N3 H3A 109.5 . .
C6 N3 H3B 109.5 . .
H3A N3 H3B 109.5 . .
C6 N3 H3C 109.5 . .
H3A N3 H3C 109.5 . .
H3B N3 H3C 109.5 . .
C7 C6 N3 117(3) . .
C7 C6 H6A 108.0 . .
N3 C6 H6A 108.0 . .
C7 C6 H6B 108.0 . .
N3 C6 H6B 108.0 . .
H6A C6 H6B 107.2 . .
C6 C7 C8 115(3) . .
C6 C7 C9 108(3) . .
C8 C7 C9 86(3) . .
C6 C7 H7 115.1 . .
C8 C7 H7 115.1 . .
C9 C7 H7 115.1 . .
C7 C8 H8A 109.5 . .
C7 C8 H8B 109.5 . .
H8A C8 H8B 109.5 . .
C7 C8 H8C 109.5 . .
H8A C8 H8C 109.5 . .
H8B C8 H8C 109.5 . .
C7 C9 H9A 109.5 . .
C7 C9 H9B 109.5 . .
H9A C9 H9B 109.5 . .
C7 C9 H9C 109.5 . .
H9A C9 H9C 109.5 . .
H9B C9 H9C 109.5 . .

loop_
_geom_bond_atom_site_label_1
_geom_bond_atom_site_label_2
_geom_bond_distance
_geom_bond_site_symmetry_2
Pb1 I4 3.123(4) .
Pb1 I2 3.174(3) .
Pb1 I2 3.177(3) 2
Pb1 I1 3.197(3) .
Pb1 I1 3.201(3) 2_565
Pb1 I3 3.227(5) .
Pb2 I7 3.118(3) .
Pb2 I6 3.169(3) .
Pb2 I6 3.182(3) 2
Pb2 I5 3.197(3) .
Pb2 I5 3.197(3) 2_564
Pb2 I3 3.263(5) .
C1 N1 0.98(5) .
C1 H1A 0.9600 .
C1 H1B 0.9600 .
C1 H1C 0.9600 .
N1 H1D 0.8900 .
N1 H1E 0.8900 .
N1 H1F 0.8900 .
N2 C2 1.44(6) .
N2 H2A 0.8900 .
N2 H2B 0.8900 .
N2 H2C 0.8900 .
C2 C3 1.67(6) .
C2 H2D 0.9700 .
C2 H2E 0.9700 .
C3 C5 1.41(5) .
C3 C4 1.70(6) .
C3 H3 0.9800 .
C4 H4A 0.9600 .
C4 H4B 0.9600 .
C4 H4C 0.9600 .
C5 H5A 0.9600 .
C5 H5B 0.9600 .
C5 H5C 0.9600 .
N3 C6 1.49(4) .
N3 H3A 0.8900 .
N3 H3B 0.8900 .
N3 H3C 0.8900 .
C6 C7 1.44(4) .
C6 H6A 0.9700 .
C6 H6B 0.9700 .
C7 C8 1.55(5) .
C7 C9 1.57(6) .
C7 H7 0.9800 .
C8 H8A 0.9600 .
C8 H8B 0.9600 .
C8 H8C 0.9600 .
C9 H9A 0.9600 .
C9 H9B 0.9600 .
C9 H9C 0.9600 .
